data_1535085
loop_
_publ_author_name
'Belokoneva, E.L.'
'Leonyuk, N.I.'
'Leonyuk, L.I.'

_publ_section_title
;
 Preparation of single crystals and crystal structures of In2CuO4,
 (Nd,Ce)2CuO4 and tetragonal copper-deficient rare earth-superfluous phase
 Sm(Ba,Sm)2Cu3-yO2
;
_journal_name_full 'Sverkhprovodimest: Fizika, Khimiya, Tekhnika'
_journal_page_first 563
_journal_page_last 569
_journal_volume 4
_journal_year 1991
_chemical_formula_sum 'Ce0.13 Cu Nd1.87 O4'
_chemical_name_systematic 'Nd1.87 Ce0.13 Cu O4'
_space_group_IT_number 139
_symmetry_space_group_name_Hall '-I 4 2'
_symmetry_space_group_name_H-M 'I 4/m m m'
_cell_angle_alpha 90
_cell_angle_beta 90
_cell_angle_gamma 90
_cell_formula_units_Z 2
_cell_length_a 3.957
_cell_length_b 3.957
_cell_length_c 12.075
_cell_volume 189.069
_citation_journal_id_ASTM SFKTE6
_cod_data_source_file Belokoneva_SFKTE6_1991_1180.cif
_cod_data_source_block Ce0.13Cu1Nd1.87O4
_cod_original_cell_volume 189.0685
_cod_original_formula_sum 'Ce0.13 Cu1 Nd1.87 O4'
_cod_database_code 1535085

loop_
_symmetry_equiv_pos_as_xyz
x,y,z
-y,x,z
-x,-y,z
y,-x,z
x,-y,-z
y,x,-z
-x,y,-z
-y,-x,-z
-x,-y,-z
y,-x,-z
x,y,-z
-y,x,-z
-x,y,z
-y,-x,z
x,-y,z
y,x,z
x+1/2,y+1/2,z+1/2
-y+1/2,x+1/2,z+1/2
-x+1/2,-y+1/2,z+1/2
y+1/2,-x+1/2,z+1/2
x+1/2,-y+1/2,-z+1/2
y+1/2,x+1/2,-z+1/2
-x+1/2,y+1/2,-z+1/2
-y+1/2,-x+1/2,-z+1/2
-x+1/2,-y+1/2,-z+1/2
y+1/2,-x+1/2,-z+1/2
x+1/2,y+1/2,-z+1/2
-y+1/2,x+1/2,-z+1/2
-x+1/2,y+1/2,z+1/2
-y+1/2,-x+1/2,z+1/2
x+1/2,-y+1/2,z+1/2
y+1/2,x+1/2,z+1/2

loop_
_atom_site_label
_atom_site_type_symbol
_atom_site_fract_x
_atom_site_fract_y
_atom_site_fract_z
_atom_site_occupancy
_atom_site_U_iso_or_equiv
O2 O-2 0 0.5 0.25 1 0.0
Nd1 Nd+3 0 0 0.353 0.935 0.0
Ce1 Ce+3 0 0 0.353 0.065 0.0
O1 O-2 0 0.5 0 1 0.0
Cu1 Cu+2 0 0 0 1 0.0
